data_1550639
loop_
_publ_author_name
'Valverde-Mu\~noz, Francisco Javier'
'Seredyuk, Maksym'
'Meneses-S\'anchez, Manuel'
'Mu\~noz, M. Carmen'
'Bartual-Murgui, Carlos'
'Real Cabezos, Jos\'e Antonio A'

_publ_section_title
;
 Discrimination between two memory channels by molecular alloying in a
 doubly bistable spin crossover material
;
_journal_name_full 'Chemical Science'
_journal_paper_doi 10.1039/C8SC05256E
_journal_year 2019
_chemical_formula_moiety '2(As F6), C30 H48 Fe N10'
_chemical_formula_sum 'C30 H48 As2 F12 Fe N10'
_chemical_formula_weight 982.47
_space_group_crystal_system triclinic
_space_group_IT_number 2
_space_group_name_Hall '-P 1'
_space_group_name_H-M_alt 'P -1'
_symmetry_space_group_name_Hall '-P 1'
_symmetry_space_group_name_H-M 'P -1'
_atom_sites_solution_hydrogens geom
_atom_sites_solution_primary direct
_audit_creation_date 2018-06-08
_audit_creation_method
;
Olex2 1.2
(compiled 2017.08.10 svn.r3458 for OlexSys, GUI svn.r5381)
;
_audit_update_record
;
2018-11-19 deposited with the CCDC.    2019-02-22 downloaded from the CCDC.
;
_cell_angle_alpha 91.522(5)
_cell_angle_beta 96.193(6)
_cell_angle_gamma 98.456(6)
_cell_formula_units_Z 2
_cell_length_a 9.6140(7)
_cell_length_b 10.2571(6)
_cell_length_c 21.9999(13)
_cell_measurement_reflns_used 3365
_cell_measurement_temperature 300(2)
_cell_measurement_theta_max 29.9076
_cell_measurement_theta_min 2.9995
_cell_volume 2131.4(2)
_computing_cell_refinement 'CrysAlisPro, Agilent Technologies'
_computing_data_collection 'CrysAlisPro, Agilent Technologies'
_computing_data_reduction 'CrysAlisPro, Agilent Technologies'
_computing_molecular_graphics 'Olex2 (Dolomanov et al., 2009)'
_computing_publication_material 'Olex2 (Dolomanov et al., 2009)'
_computing_structure_refinement 'ShelXL (Sheldrick, 2015)'
_computing_structure_solution 'SIR2004 (Burla et al., 2007)'
_diffrn_ambient_temperature 300(2)
_diffrn_detector_area_resol_mean 16.0267
_diffrn_measured_fraction_theta_full 0.998
_diffrn_measured_fraction_theta_max 0.880
_diffrn_measurement_device_type 'SuperNova, Sapphire3 diffractometer'
_diffrn_measurement_method '\w scans'
_diffrn_radiation_type MoK\a
_diffrn_radiation_wavelength 0.71069
_diffrn_reflns_av_R_equivalents 0.0765
_diffrn_reflns_av_unetI/netI 0.1508
_diffrn_reflns_Laue_measured_fraction_full 0.998
_diffrn_reflns_Laue_measured_fraction_max 0.880
_diffrn_reflns_limit_h_max 12
_diffrn_reflns_limit_h_min -13
_diffrn_reflns_limit_k_max 13
_diffrn_reflns_limit_k_min -14
_diffrn_reflns_limit_l_max 29
_diffrn_reflns_limit_l_min -28
_diffrn_reflns_number 26733
_diffrn_reflns_point_group_measured_fraction_full 0.998
_diffrn_reflns_point_group_measured_fraction_max 0.880
_diffrn_reflns_theta_full 25.240
_diffrn_reflns_theta_max 29.972
_diffrn_reflns_theta_min 3.005
_exptl_absorpt_coefficient_mu 1.982
_exptl_absorpt_correction_T_max 1.00000
_exptl_absorpt_correction_T_min 0.93201
_exptl_absorpt_correction_type multi-scan
_exptl_absorpt_process_details 'Empirical absorption SCALE3 ABSPACK'
_exptl_crystal_colour red
_exptl_crystal_colour_primary red
_exptl_crystal_density_diffrn 1.531
_exptl_crystal_description plate
_exptl_crystal_F_000 996
_exptl_crystal_size_max 0.12
_exptl_crystal_size_mid 0.06
_exptl_crystal_size_min 0.04
_refine_diff_density_max 0.790
_refine_diff_density_min -0.714
_refine_diff_density_rms 0.091
_refine_ls_extinction_method none
_refine_ls_goodness_of_fit_ref 0.946
_refine_ls_hydrogen_treatment constr
_refine_ls_matrix_type full
_refine_ls_number_parameters 493
_refine_ls_number_reflns 10944
_refine_ls_number_restraints 31
_refine_ls_restrained_S_all 0.946
_refine_ls_R_factor_all 0.2345
_refine_ls_R_factor_gt 0.0903
_refine_ls_shift/su_max 0.000
_refine_ls_shift/su_mean 0.000
_refine_ls_structure_factor_coef Fsqd
_refine_ls_weighting_details 'w=1/[\s^2^(Fo^2^)+(0.1477P)^2^] where P=(Fo^2^+2Fc^2^)/3'
_refine_ls_weighting_scheme calc
_refine_ls_wR_factor_gt 0.2341
_refine_ls_wR_factor_ref 0.3306
_reflns_Friedel_coverage 0.000
_reflns_number_gt 3523
_reflns_number_total 10944
_reflns_threshold_expression 'I > 2\s(I)'
_cod_data_source_file c8sc05256e2.cif
_cod_data_source_block ja1198
_cod_original_cell_volume 2131.3(2)
_cod_database_code 1550639
_shelx_shelxl_version_number 2016/6
_shelx_space_group_comment
;
The symmetry employed for this shelxl refinement is uniquely defined
by the following loop, which should always be used as a source of
symmetry information in preference to the above space-group names.
They are only intended as comments.
;
_shelx_estimated_absorpt_t_max 0.925
_shelx_estimated_absorpt_t_min 0.797
_olex2_refinement_description
;
1. Fixed Uiso
 At 1.2 times of:
  All C(H) groups, All C(H,H) groups
 At 1.5 times of:
  All C(H,H,H) groups
2. Restrained distances
 As1-F1
 1.6 with sigma of 0.01
3. Uiso/Uaniso restraints and constraints
Uanis(C28) \\sim Ueq, Uanis(C29) \\sim Ueq, Uanis(C30) \\sim Ueq, Uanis(C8)
\\sim Ueq, Uanis(C9) \\sim Ueq: with sigma of 0.005 and sigma for terminal
atoms of 0.005
4.a Free rotating group:
 C7(C8,C9,C10)
4.b Secondary CH2 refined with riding coordinates:
 C5(H5A,H5B), C6(H6A,H6B), C15(H15A,H15B), C16(H16A,H16B), C17(H17A,H17B),
 C18(H18A,H18B), C19(H19A,H19B), C25(H25A,H25B), C26(H26A,H26B), C27(H27A,H27B),
  C28(H28A,H28B), C29(H29A,H29B), C7(H7A,H7B), C8(H8A,H8B), C9(H9A,H9B)
4.c Aromatic/amide H refined with riding coordinates:
 C1(H1), C2(H2), C4(H4), C11(H11), C12(H12), C14(H14), C21(H21), C22(H22),
 C24(H24)
4.d Idealised Me refined as rotating group:
 C20(H20A,H20B,H20C), C30(H30A,H30B,H30C), C10(H10A,H10B,H10C)
;
_olex2_submission_special_instructions 'No special instructions were received'
_publcif_funding_html
;
;

loop_
_space_group_symop_operation_xyz
'x, y, z'
'-x, -y, -z'

loop_
_atom_site_label
_atom_site_type_symbol
_atom_site_fract_x
_atom_site_fract_y
_atom_site_fract_z
_atom_site_U_iso_or_equiv
_atom_site_adp_type
_atom_site_occupancy
_atom_site_site_symmetry_order
_atom_site_calc_flag
_atom_site_refinement_flags_posn
_atom_site_refinement_flags_adp
_atom_site_disorder_assembly
_atom_site_disorder_group
As2 As -0.09234(11) -0.29878(11) 0.63552(4) 0.0881(4) Uani 1 1 d . . . .
As1 As 0.21351(12) -0.28661(11) 0.94678(7) 0.1144(5) Uani 1 1 d D . . .
Fe Fe 0.31236(11) 0.20306(10) 0.77885(5) 0.0613(4) Uani 1 1 d . . . .
N1 N 0.2694(7) 0.1966(6) 0.6776(3) 0.0721(18) Uani 1 1 d . . . .
N2 N 0.1524(7) 0.3316(6) 0.7592(3) 0.0637(16) Uani 1 1 d . . . .
N3 N 0.5019(6) 0.3534(6) 0.7772(3) 0.0642(16) Uani 1 1 d . . . .
N4 N 0.3884(7) 0.2514(7) 0.8746(3) 0.0721(18) Uani 1 1 d . . . .
N5 N 0.4486(7) 0.0574(7) 0.7644(3) 0.0694(17) Uani 1 1 d . . . .
N6 N 0.1755(7) 0.0152(7) 0.7792(3) 0.0720(18) Uani 1 1 d . . . .
N7 N 0.0934(7) 0.1914(7) 0.8631(3) 0.0724(18) Uani 1 1 d . . . .
N8 N 0.1368(8) 0.2554(8) 0.5980(3) 0.084(2) Uani 1 1 d . . . .
N9 N 0.6803(6) 0.4796(6) 0.8321(3) 0.0712(17) Uani 1 1 d . . . .
N10 N 0.4586(11) -0.1466(8) 0.7337(4) 0.103(3) Uani 1 1 d . . . .
C1 C 0.3031(11) 0.1371(9) 0.6250(4) 0.093(3) Uani 1 1 d . . . .
H1 H 0.370575 0.081152 0.623238 0.111 Uiso 1 1 calc R . . .
C2 C 0.2215(12) 0.1743(10) 0.5767(5) 0.100(3) Uani 1 1 d . . . .
H2 H 0.222990 0.148703 0.535937 0.120 Uiso 1 1 calc R . . .
C3 C 0.1679(9) 0.2660(8) 0.6592(4) 0.072(2) Uani 1 1 d . . . .
C4 C 0.1065(9) 0.3373(8) 0.7044(4) 0.073(2) Uani 1 1 d . . . .
H4 H 0.034633 0.386228 0.692857 0.088 Uiso 1 1 calc R . . .
C5 C 0.0906(10) 0.3959(9) 0.8062(4) 0.084(3) Uani 1 1 d . . . .
H5A H 0.029566 0.455291 0.788193 0.100 Uiso 1 1 calc R . . .
H5B H 0.164266 0.446756 0.834539 0.100 Uiso 1 1 calc R . . .
C6 C 0.0055(10) 0.2897(10) 0.8396(5) 0.091(3) Uani 1 1 d . . . .
H6A H -0.031846 0.330151 0.873478 0.109 Uiso 1 1 calc R . . .
H6B H -0.073944 0.245772 0.811918 0.109 Uiso 1 1 calc R . . .
C11 C 0.5883(9) 0.4189(8) 0.7390(4) 0.074(2) Uani 1 1 d . . . .
H11 H 0.573697 0.412150 0.696457 0.089 Uiso 1 1 calc R . . .
C12 C 0.6951(9) 0.4929(9) 0.7715(4) 0.078(2) Uani 1 1 d . . . .
H12 H 0.768783 0.545645 0.755770 0.094 Uiso 1 1 calc R . . .
C13 C 0.5585(8) 0.3925(7) 0.8339(3) 0.0626(19) Uani 1 1 d . . . .
C14 C 0.4975(8) 0.3383(8) 0.8860(4) 0.071(2) Uani 1 1 d . . . .
H14 H 0.535540 0.365101 0.925830 0.085 Uiso 1 1 calc R . . .
C15 C 0.3199(9) 0.1912(10) 0.9255(4) 0.084(3) Uani 1 1 d . . . .
H15A H 0.375230 0.221323 0.964091 0.101 Uiso 1 1 calc R . . .
H15B H 0.312233 0.095879 0.921693 0.101 Uiso 1 1 calc R . . .
C16 C 0.1726(9) 0.2318(9) 0.9232(4) 0.084(3) Uani 1 1 d . . . .
H16A H 0.122545 0.190057 0.955234 0.101 Uiso 1 1 calc R . . .
H16B H 0.180968 0.326696 0.929764 0.101 Uiso 1 1 calc R . . .
C17 C 0.7692(9) 0.5445(9) 0.8838(5) 0.093(3) Uani 1 1 d . . . .
H17A H 0.861844 0.575271 0.871479 0.112 Uiso 1 1 calc R . . .
H17B H 0.780851 0.481006 0.915129 0.112 Uiso 1 1 calc R . . .
C18 C 0.7136(13) 0.6585(14) 0.9106(6) 0.137(5) Uani 1 1 d . . . .
H18A H 0.624985 0.624971 0.925960 0.164 Uiso 1 1 calc R . . .
H18B H 0.779563 0.694388 0.945601 0.164 Uiso 1 1 calc R . . .
C19 C 0.6905(19) 0.7599(13) 0.8739(5) 0.166(7) Uani 1 1 d . . . .
H19A H 0.616031 0.725643 0.841746 0.199 Uiso 1 1 calc R . . .
H19B H 0.775657 0.785367 0.854494 0.199 Uiso 1 1 calc R . . .
C20 C 0.6479(12) 0.8924(10) 0.9032(5) 0.117(4) Uani 1 1 d . . . .
H20A H 0.640009 0.955666 0.872109 0.176 Uiso 1 1 calc GR . . .
H20B H 0.719477 0.928569 0.935476 0.176 Uiso 1 1 calc GR . . .
H20C H 0.558809 0.871708 0.919381 0.176 Uiso 1 1 calc GR . . .
C21 C 0.5800(10) 0.0491(11) 0.7502(5) 0.093(3) Uani 1 1 d . . . .
H21 H 0.654422 0.118897 0.753498 0.111 Uiso 1 1 calc R . . .
C22 C 0.5878(13) -0.0747(14) 0.7305(6) 0.117(4) Uani 1 1 d . . . .
H22 H 0.666450 -0.105154 0.717292 0.140 Uiso 1 1 calc R . . .
C23 C 0.3772(10) -0.0615(8) 0.7547(4) 0.077(2) Uani 1 1 d . . . .
C24 C 0.2279(9) -0.0870(8) 0.7653(4) 0.077(2) Uani 1 1 d . . . .
H24 H 0.175682 -0.171200 0.762100 0.092 Uiso 1 1 calc R . . .
C25 C 0.0304(9) -0.0008(9) 0.7942(5) 0.095(3) Uani 1 1 d . . . .
H25A H -0.009024 -0.093691 0.791747 0.114 Uiso 1 1 calc R . . .
H25B H -0.026698 0.044242 0.765057 0.114 Uiso 1 1 calc R . . .
C26 C 0.0267(10) 0.0560(10) 0.8587(4) 0.090(3) Uani 1 1 d . . . .
H26A H -0.070610 0.050646 0.867571 0.108 Uiso 1 1 calc R . . .
H26B H 0.075932 0.005534 0.888301 0.108 Uiso 1 1 calc R . . .
C27 C 0.4074(16) -0.2865(12) 0.7090(7) 0.153(5) Uani 1 1 d . . . .
H27A H 0.312989 -0.315686 0.719829 0.183 Uiso 1 1 calc R . . .
H27B H 0.469741 -0.344983 0.726861 0.183 Uiso 1 1 calc R . . .
C28 C 0.4053(14) -0.2922(14) 0.6345(6) 0.140(4) Uani 1 1 d . U . .
H28A H 0.337195 -0.239618 0.616214 0.168 Uiso 1 1 calc R . . .
H28B H 0.497963 -0.257009 0.623384 0.168 Uiso 1 1 calc R . . .
F1 F 0.229(2) -0.2773(15) 1.0217(4) 0.408(14) Uani 1 1 d D . . .
F2 F 0.3102(13) -0.1504(9) 0.9384(10) 0.348(10) Uani 1 1 d . . . .
F3 F 0.0876(11) -0.1950(11) 0.9556(7) 0.255(6) Uani 1 1 d . . . .
F4 F 0.198(3) -0.3040(13) 0.8762(5) 0.50(2) Uani 1 1 d . . . .
F5 F 0.1082(9) -0.4303(8) 0.9450(5) 0.207(4) Uani 1 1 d . . . .
F6 F 0.3408(10) -0.3673(14) 0.9602(7) 0.273(6) Uani 1 1 d . . . .
F7 F 0.0055(8) -0.3545(7) 0.6962(3) 0.153(3) Uani 1 1 d . . . .
F8 F 0.0268(11) -0.1625(8) 0.6397(5) 0.218(5) Uani 1 1 d . . . .
F9 F -0.1836(10) -0.2403(10) 0.6847(4) 0.206(4) Uani 1 1 d . . . .
F10 F -0.1876(9) -0.2450(10) 0.5763(4) 0.192(4) Uani 1 1 d . . . .
F11 F -0.1958(11) -0.4452(9) 0.6344(4) 0.206(4) Uani 1 1 d . . . .
F12 F 0.0005(12) -0.3697(10) 0.5880(4) 0.218(4) Uani 1 1 d . . . .
C29 C 0.369(2) -0.4225(19) 0.6136(10) 0.205(7) Uani 1 1 d . U . .
H29A H 0.430167 -0.476700 0.635474 0.246 Uiso 1 1 calc R . . .
H29B H 0.271831 -0.454530 0.620675 0.246 Uiso 1 1 calc R . . .
C30 C 0.381(2) -0.430(2) 0.5539(11) 0.240(9) Uani 1 1 d . U . .
H30A H 0.356616 -0.520110 0.538934 0.360 Uiso 1 1 calc GR . . .
H30B H 0.477102 -0.398081 0.547269 0.360 Uiso 1 1 calc GR . . .
H30C H 0.318911 -0.377158 0.532510 0.360 Uiso 1 1 calc GR . . .
C7 C 0.0220(11) 0.3119(11) 0.5614(5) 0.130(4) Uani 1 1 d . . A -1
H7A H 0.058791 0.354753 0.526444 0.157 Uiso 1 1 calc R . A -1
H7B H -0.011452 0.377735 0.586301 0.157 Uiso 1 1 calc R . A -1
C8 C -0.1009(14) 0.2027(14) 0.5394(5) 0.234(9) Uani 1 1 d G U A -1
H8A H -0.062809 0.125573 0.526113 0.281 Uiso 1 1 calc R . A -1
H8B H -0.156078 0.232252 0.504304 0.281 Uiso 1 1 calc R . A -1
C9 C -0.1986(15) 0.1634(15) 0.5886(6) 0.257(10) Uani 1 1 d G U A -1
H9A H -0.143207 0.134072 0.623708 0.308 Uiso 1 1 calc R . A -1
H9B H -0.236440 0.240696 0.601905 0.308 Uiso 1 1 calc R . A -1
C10 C -0.3222(14) 0.0541(14) 0.5672(9) 0.270(12) Uani 1 1 d G . A -1
H10A H -0.295985 0.000403 0.535154 0.405 Uiso 1 1 calc GR . A -1
H10B H -0.403380 0.092952 0.552045 0.405 Uiso 1 1 calc GR . A -1
H10C H -0.344589 0.000403 0.600920 0.405 Uiso 1 1 calc GR . A -1

loop_
_atom_site_aniso_label
_atom_site_aniso_U_11
_atom_site_aniso_U_22
_atom_site_aniso_U_33
_atom_site_aniso_U_23
_atom_site_aniso_U_13
_atom_site_aniso_U_12
As2 0.0913(7) 0.1065(8) 0.0756(7) 0.0108(5) 0.0230(5) 0.0336(6)
As1 0.0830(7) 0.0763(7) 0.1738(14) 0.0283(7) -0.0195(7) 0.0000(6)
Fe 0.0624(7) 0.0591(7) 0.0627(7) 0.0038(5) 0.0040(5) 0.0124(5)
N1 0.075(4) 0.078(4) 0.065(4) -0.004(3) -0.005(3) 0.024(4)
N2 0.080(4) 0.057(4) 0.058(4) 0.001(3) 0.016(3) 0.020(3)
N3 0.067(4) 0.065(4) 0.062(4) 0.009(3) 0.011(3) 0.010(3)
N4 0.068(4) 0.089(5) 0.063(4) 0.024(3) 0.017(3) 0.015(4)
N5 0.061(4) 0.077(5) 0.074(4) 0.006(3) 0.010(3) 0.023(3)
N6 0.068(4) 0.072(4) 0.075(4) -0.016(3) 0.012(3) 0.009(3)
N7 0.067(4) 0.084(5) 0.068(4) 0.003(3) 0.011(3) 0.013(4)
N8 0.097(5) 0.108(6) 0.049(4) 0.007(4) 0.000(4) 0.029(5)
N9 0.063(4) 0.069(4) 0.083(5) 0.009(3) 0.012(3) 0.008(3)
N10 0.130(8) 0.081(5) 0.106(7) -0.005(5) 0.003(6) 0.049(5)
C1 0.119(8) 0.101(7) 0.066(6) -0.022(5) 0.017(5) 0.042(6)
C2 0.122(8) 0.108(8) 0.065(6) -0.010(5) -0.001(6) 0.017(6)
C3 0.081(6) 0.078(5) 0.059(5) 0.002(4) 0.008(4) 0.022(4)
C4 0.075(5) 0.071(5) 0.081(6) 0.006(4) 0.011(4) 0.028(4)
C5 0.092(6) 0.096(7) 0.074(6) 0.002(5) 0.017(5) 0.045(5)
C6 0.084(6) 0.105(7) 0.095(7) 0.000(6) 0.035(5) 0.036(6)
C11 0.083(6) 0.074(5) 0.071(5) 0.014(4) 0.015(4) 0.020(5)
C12 0.069(5) 0.087(6) 0.087(6) 0.018(5) 0.033(5) 0.017(5)
C13 0.065(5) 0.066(5) 0.058(5) 0.008(4) 0.008(4) 0.012(4)
C14 0.067(5) 0.088(6) 0.055(5) 0.013(4) 0.003(4) 0.006(4)
C15 0.079(6) 0.110(7) 0.064(5) 0.022(5) 0.019(4) 0.003(5)
C16 0.092(6) 0.102(7) 0.060(5) 0.009(5) 0.029(4) 0.004(5)
C17 0.073(6) 0.088(7) 0.108(7) -0.016(6) -0.014(5) -0.003(5)
C18 0.130(10) 0.145(12) 0.116(10) -0.028(9) -0.046(8) 0.009(9)
C19 0.289(19) 0.110(10) 0.072(8) -0.005(7) -0.034(9) -0.018(11)
C20 0.138(10) 0.102(8) 0.116(9) -0.003(7) 0.035(7) 0.018(7)
C21 0.079(6) 0.104(8) 0.100(7) 0.005(6) 0.010(5) 0.028(5)
C22 0.085(7) 0.152(11) 0.131(10) -0.003(8) 0.023(7) 0.069(8)
C23 0.088(6) 0.064(5) 0.086(6) -0.006(4) 0.004(5) 0.039(5)
C24 0.089(6) 0.054(5) 0.087(6) 0.002(4) 0.010(5) 0.011(4)
C25 0.074(6) 0.072(6) 0.138(9) 0.000(6) 0.023(6) 0.003(5)
C26 0.075(6) 0.106(7) 0.093(7) 0.014(6) 0.033(5) 0.011(5)
C27 0.189(14) 0.109(10) 0.182(15) 0.011(9) 0.023(11) 0.094(10)
C28 0.137(6) 0.138(6) 0.141(6) -0.006(4) 0.004(4) 0.019(4)
F1 0.69(4) 0.275(16) 0.256(16) -0.048(13) -0.20(2) 0.25(2)
F2 0.201(10) 0.122(8) 0.73(3) 0.048(12) 0.187(14) -0.037(7)
F3 0.187(9) 0.217(10) 0.381(18) 0.051(11) 0.048(10) 0.082(8)
F4 1.11(6) 0.216(12) 0.110(9) 0.030(8) 0.077(16) -0.11(2)
F5 0.170(7) 0.149(7) 0.276(11) -0.002(7) 0.016(7) -0.051(6)
F6 0.158(8) 0.322(15) 0.387(18) 0.111(13) 0.078(9) 0.141(9)
F7 0.165(6) 0.151(6) 0.140(6) 0.051(5) -0.018(5) 0.032(5)
F8 0.241(10) 0.142(7) 0.240(10) 0.089(7) -0.027(8) -0.054(7)
F9 0.234(9) 0.240(9) 0.191(8) -0.007(7) 0.099(7) 0.136(8)
F10 0.192(7) 0.252(10) 0.135(6) 0.049(6) -0.026(5) 0.075(7)
F11 0.239(9) 0.168(7) 0.178(8) -0.020(6) 0.006(7) -0.065(7)
F12 0.279(11) 0.261(11) 0.161(8) 0.008(7) 0.108(7) 0.135(9)
C29 0.204(8) 0.203(8) 0.207(8) 0.007(5) 0.022(5) 0.032(5)
C30 0.241(10) 0.241(10) 0.238(10) 0.010(5) 0.031(5) 0.036(5)
C7 0.173(11) 0.132(10) 0.082(7) 0.012(7) -0.032(7) 0.041(9)
C8 0.228(10) 0.240(10) 0.236(10) 0.018(5) 0.016(5) 0.046(5)
C9 0.255(11) 0.258(11) 0.255(11) 0.022(5) 0.023(5) 0.038(5)
C10 0.213(19) 0.22(2) 0.36(3) -0.12(2) -0.028(19) 0.050(17)

loop_
_atom_type_symbol
_atom_type_description
_atom_type_scat_dispersion_real
_atom_type_scat_dispersion_imag
_atom_type_scat_source
C C 0.0033 0.0016 'International Tables Vol C Tables 4.2.6.8 and 6.1.1.4'
H H 0.0000 0.0000 'International Tables Vol C Tables 4.2.6.8 and 6.1.1.4'
As As 0.0499 2.0058 'International Tables Vol C Tables 4.2.6.8 and 6.1.1.4'
F F 0.0171 0.0103 'International Tables Vol C Tables 4.2.6.8 and 6.1.1.4'
Fe Fe 0.3463 0.8444 'International Tables Vol C Tables 4.2.6.8 and 6.1.1.4'
N N 0.0061 0.0033 'International Tables Vol C Tables 4.2.6.8 and 6.1.1.4'

loop_
_geom_angle_atom_site_label_1
_geom_angle_atom_site_label_2
_geom_angle_atom_site_label_3
_geom_angle
F8 As2 F7 88.3(4)
F8 As2 F11 173.1(5)
F9 As2 F7 87.3(5)
F9 As2 F8 93.3(6)
F9 As2 F10 92.9(5)
F9 As2 F11 90.1(5)
F9 As2 F12 175.5(5)
F10 As2 F7 179.8(4)
F10 As2 F8 91.8(5)
F10 As2 F11 94.1(5)
F11 As2 F7 85.7(4)
F12 As2 F7 89.5(5)
F12 As2 F8 89.8(6)
F12 As2 F10 90.3(5)
F12 As2 F11 86.5(5)
F1 As1 F3 81.6(8)
F1 As1 F5 91.3(8)
F2 As1 F1 96.7(10)
F2 As1 F3 85.1(6)
F2 As1 F5 172.0(9)
F4 As1 F1 176.7(7)
F4 As1 F2 86.1(10)
F4 As1 F3 100.4(12)
F4 As1 F5 86.0(7)
F4 As1 F6 97.0(12)
F5 As1 F3 95.5(6)
F6 As1 F1 81.1(7)
F6 As1 F2 95.3(7)
F6 As1 F3 162.6(8)
F6 As1 F5 86.5(6)
N2 Fe N1 74.9(2)
N2 Fe N3 97.8(2)
N3 Fe N1 91.6(2)
N4 Fe N1 166.4(3)
N4 Fe N2 103.4(2)
N4 Fe N3 75.2(2)
N5 Fe N1 85.2(2)
N5 Fe N2 159.7(2)
N5 Fe N3 86.7(2)
N5 Fe N4 97.0(2)
N5 Fe N6 75.5(3)
N6 Fe N1 88.9(2)
N6 Fe N2 99.5(2)
N6 Fe N3 162.1(2)
N6 Fe N4 104.7(3)
C1 N1 Fe 142.5(6)
C3 N1 Fe 111.5(6)
C3 N1 C1 105.7(7)
C4 N2 Fe 116.2(5)
C4 N2 C5 120.5(7)
C5 N2 Fe 123.1(5)
C11 N3 Fe 143.1(5)
C13 N3 Fe 110.6(5)
C13 N3 C11 106.1(7)
C14 N4 Fe 117.0(5)
C14 N4 C15 119.3(7)
C15 N4 Fe 123.7(5)
C21 N5 Fe 140.4(7)
C23 N5 Fe 112.0(5)
C23 N5 C21 105.9(8)
C24 N6 Fe 116.6(6)
C24 N6 C25 118.8(8)
C25 N6 Fe 124.6(5)
C16 N7 C6 112.6(7)
C26 N7 C6 116.4(7)
C26 N7 C16 113.7(7)
C2 N8 C7 126.5(8)
C3 N8 C2 106.8(7)
C3 N8 C7 126.4(8)
C12 N9 C13 105.5(6)
C12 N9 C17 128.3(8)
C13 N9 C17 126.2(8)
C22 N10 C23 106.1(8)
C22 N10 C27 127.0(11)
C23 N10 C27 126.1(11)
N1 C1 H1 125.9
C2 C1 N1 108.3(9)
C2 C1 H1 125.9
N8 C2 H2 126.0
C1 C2 N8 108.0(8)
C1 C2 H2 126.0
N1 C3 N8 111.1(8)
N1 C3 C4 119.1(7)
N8 C3 C4 129.8(8)
N2 C4 C3 118.2(7)
N2 C4 H4 120.9
C3 C4 H4 120.9
N2 C5 H5A 110.1
N2 C5 H5B 110.1
N2 C5 C6 107.8(7)
H5A C5 H5B 108.5
C6 C5 H5A 110.1
C6 C5 H5B 110.1
N7 C6 C5 111.2(7)
N7 C6 H6A 109.4
N7 C6 H6B 109.4
C5 C6 H6A 109.4
C5 C6 H6B 109.4
H6A C6 H6B 108.0
N3 C11 H11 125.2
C12 C11 N3 109.6(8)
C12 C11 H11 125.2
N9 C12 H12 125.6
C11 C12 N9 108.9(8)
C11 C12 H12 125.6
N3 C13 N9 109.9(7)
N3 C13 C14 121.1(7)
N9 C13 C14 128.8(7)
N4 C14 C13 116.0(7)
N4 C14 H14 122.0
C13 C14 H14 122.0
N4 C15 H15A 110.1
N4 C15 H15B 110.1
N4 C15 C16 107.8(7)
H15A C15 H15B 108.5
C16 C15 H15A 110.1
C16 C15 H15B 110.1
N7 C16 C15 109.2(7)
N7 C16 H16A 109.8
N7 C16 H16B 109.8
C15 C16 H16A 109.8
C15 C16 H16B 109.8
H16A C16 H16B 108.3
N9 C17 H17A 108.8
N9 C17 H17B 108.8
N9 C17 C18 113.9(7)
H17A C17 H17B 107.7
C18 C17 H17A 108.8
C18 C17 H17B 108.8
C17 C18 H18A 107.8
C17 C18 H18B 107.8
H18A C18 H18B 107.1
C19 C18 C17 118.1(13)
C19 C18 H18A 107.8
C19 C18 H18B 107.8
C18 C19 H19A 107.4
C18 C19 H19B 107.4
C18 C19 C20 119.6(11)
H19A C19 H19B 107.0
C20 C19 H19A 107.4
C20 C19 H19B 107.4
C19 C20 H20A 109.5
C19 C20 H20B 109.5
C19 C20 H20C 109.5
H20A C20 H20B 109.5
H20A C20 H20C 109.5
H20B C20 H20C 109.5
N5 C21 H21 124.9
C22 C21 N5 110.2(10)
C22 C21 H21 124.9
N10 C22 H22 126.7
C21 C22 N10 106.6(9)
C21 C22 H22 126.7
N5 C23 N10 111.2(9)
N5 C23 C24 120.1(7)
N10 C23 C24 128.7(9)
N6 C24 C23 114.7(7)
N6 C24 H24 122.6
C23 C24 H24 122.6
N6 C25 H25A 109.7
N6 C25 H25B 109.7
N6 C25 C26 110.0(7)
H25A C25 H25B 108.2
C26 C25 H25A 109.7
C26 C25 H25B 109.7
N7 C26 C25 109.3(7)
N7 C26 H26A 109.8
N7 C26 H26B 109.8
C25 C26 H26A 109.8
C25 C26 H26B 109.8
H26A C26 H26B 108.3
N10 C27 H27A 109.8
N10 C27 H27B 109.8
N10 C27 C28 109.5(11)
H27A C27 H27B 108.2
C28 C27 H27A 109.8
C28 C27 H27B 109.8
C27 C28 H28A 110.0
C27 C28 H28B 110.0
H28A C28 H28B 108.4
C29 C28 C27 108.3(14)
C29 C28 H28A 110.0
C29 C28 H28B 110.0
C28 C29 H29A 109.9
C28 C29 H29B 109.9
H29A C29 H29B 108.3
C30 C29 C28 108.7(18)
C30 C29 H29A 109.9
C30 C29 H29B 109.9
C29 C30 H30A 109.5
C29 C30 H30B 109.5
C29 C30 H30C 109.5
H30A C30 H30B 109.5
H30A C30 H30C 109.5
H30B C30 H30C 109.5
N8 C7 H7A 109.6
N8 C7 H7B 109.6
N8 C7 C8 110.1(9)
H7A C7 H7B 108.1
C8 C7 H7A 109.6
C8 C7 H7B 109.6
C7 C8 H8A 108.9
C7 C8 H8B 108.9
C7 C8 C9 113.3
H8A C8 H8B 107.7
C9 C8 H8A 108.9
C9 C8 H8B 108.9
C8 C9 H9A 108.8
C8 C9 H9B 108.8
H9A C9 H9B 107.7
C10 C9 C8 113.8
C10 C9 H9A 108.8
C10 C9 H9B 108.8
C9 C10 H10A 109.5
C9 C10 H10B 109.5
C9 C10 H10C 109.5
H10A C10 H10B 109.5
H10A C10 H10C 109.5
H10B C10 H10C 109.5

loop_
_geom_bond_atom_site_label_1
_geom_bond_atom_site_label_2
_geom_bond_distance
As2 F7 1.710(6)
As2 F8 1.665(8)
As2 F9 1.621(7)
As2 F10 1.665(7)
As2 F11 1.673(8)
As2 F12 1.664(8)
As1 F1 1.637(9)
As1 F2 1.587(9)
As1 F3 1.661(10)
As1 F4 1.546(11)
As1 F5 1.657(8)
As1 F6 1.582(9)
Fe N1 2.219(7)
Fe N2 2.185(6)
Fe N3 2.212(6)
Fe N4 2.173(7)
Fe N5 2.165(6)
Fe N6 2.169(7)
N1 C1 1.385(10)
N1 C3 1.326(9)
N2 C4 1.244(9)
N2 C5 1.439(9)
N3 C11 1.364(10)
N3 C13 1.333(9)
N4 C14 1.271(9)
N4 C15 1.464(10)
N5 C21 1.347(10)
N5 C23 1.309(10)
N6 C24 1.272(9)
N6 C25 1.455(10)
N7 C6 1.477(11)
N7 C16 1.469(9)
N7 C26 1.437(10)
N8 C2 1.355(11)
N8 C3 1.345(10)
N8 C7 1.491(11)
N9 C12 1.364(10)
N9 C13 1.369(9)
N9 C17 1.431(10)
N10 C22 1.358(14)
N10 C23 1.358(10)
N10 C27 1.514(14)
C1 H1 0.9300
C1 C2 1.349(12)
C2 H2 0.9300
C3 C4 1.444(11)
C4 H4 0.9300
C5 H5A 0.9700
C5 H5B 0.9700
C5 C6 1.519(12)
C6 H6A 0.9700
C6 H6B 0.9700
C11 H11 0.9300
C11 C12 1.314(11)
C12 H12 0.9300
C13 C14 1.432(10)
C14 H14 0.9300
C15 H15A 0.9700
C15 H15B 0.9700
C15 C16 1.531(12)
C16 H16A 0.9700
C16 H16B 0.9700
C17 H17A 0.9700
C17 H17B 0.9700
C17 C18 1.488(14)
C18 H18A 0.9700
C18 H18B 0.9700
C18 C19 1.363(15)
C19 H19A 0.9700
C19 H19B 0.9700
C19 C20 1.613(16)
C20 H20A 0.9600
C20 H20B 0.9600
C20 H20C 0.9600
C21 H21 0.9300
C21 C22 1.347(13)
C22 H22 0.9300
C23 C24 1.465(12)
C24 H24 0.9300
C25 H25A 0.9700
C25 H25B 0.9700
C25 C26 1.525(12)
C26 H26A 0.9700
C26 H26B 0.9700
C27 H27A 0.9700
C27 H27B 0.9700
C27 C28 1.635(17)
C28 H28A 0.9700
C28 H28B 0.9700
C28 C29 1.384(18)
C29 H29A 0.9700
C29 H29B 0.9700
C29 C30 1.33(2)
C30 H30A 0.9600
C30 H30B 0.9600
C30 H30C 0.9600
C7 H7A 0.9700
C7 H7B 0.9700
C7 C8 1.5312
C8 H8A 0.9700
C8 H8B 0.9700
C8 C9 1.5332
C9 H9A 0.9700
C9 H9B 0.9700
C9 C10 1.5332
C10 H10A 0.9600
C10 H10B 0.9600
C10 H10C 0.9600
